data_4026229
loop_
_publ_author_name
'Ming Li'
'Zhong-Min Zhou'
'Li-Rong Wen'
'Zhong-Xuan Qiu'

_publ_section_title
;
 Chemistry of Heterocyclic Ketene Aminals: Construction of
 Imidazo(pyrido)[1,2-a]pyridines and
 Imidazo(pyrido)[3,2,1-ij][1,8]naphthyridines via DABCO-Catalyzed Tandem
 Annulations
;
_journal_name_full 'Journal of Organic Chemistry'
_journal_page_first 3054
_journal_page_last 3063
_journal_paper_doi 10.1021/jo102167g
_journal_volume 76
_journal_year 2011
_chemical_formula_sum 'C18 H18 N2 O2'
_chemical_formula_weight 294.34
_chemical_name_systematic
; 
 ? 
;
_space_group_IT_number 14
_symmetry_cell_setting monoclinic
_symmetry_space_group_name_Hall '-P 2ybc'
_symmetry_space_group_name_H-M 'P 1 21/c 1'
_atom_sites_solution_hydrogens geom
_atom_sites_solution_primary direct
_atom_sites_solution_secondary difmap
_audit_creation_method SHELXL-97
_cell_angle_alpha 90.00
_cell_angle_beta 101.32(3)
_cell_angle_gamma 90.00
_cell_formula_units_Z 4
_cell_length_a 7.0376(14)
_cell_length_b 24.005(5)
_cell_length_c 8.5996(17)
_cell_measurement_reflns_used 13561
_cell_measurement_temperature 293(2)
_cell_measurement_theta_max 27.48
_cell_measurement_theta_min 3.07
_cell_volume 1424.5(5)
_computing_publication_material 'Acta Crystallographica Section C'
_computing_structure_refinement 'SHELXL-97 (Sheldrick, 1997)'
_computing_structure_solution 'SHELXS-97 (Sheldrick, 1990)'
_diffrn_ambient_temperature 293(2)
_diffrn_measured_fraction_theta_full 0.997
_diffrn_measured_fraction_theta_max 0.997
_diffrn_measurement_device_type 'CCD area detector'
_diffrn_measurement_method 'phi and omega scans'
_diffrn_radiation_monochromator graphite
_diffrn_radiation_source 'fine-focus sealed tube'
_diffrn_radiation_type MoK\a
_diffrn_radiation_wavelength 0.71073
_diffrn_reflns_av_R_equivalents 0.0470
_diffrn_reflns_av_sigmaI/netI 0.0412
_diffrn_reflns_limit_h_max 9
_diffrn_reflns_limit_h_min -9
_diffrn_reflns_limit_k_max 30
_diffrn_reflns_limit_k_min -31
_diffrn_reflns_limit_l_max 9
_diffrn_reflns_limit_l_min -11
_diffrn_reflns_number 13561
_diffrn_reflns_theta_full 27.48
_diffrn_reflns_theta_max 27.48
_diffrn_reflns_theta_min 3.07
_exptl_absorpt_coefficient_mu 0.091
_exptl_absorpt_correction_T_max 0.984
_exptl_absorpt_correction_T_min 0.969
_exptl_absorpt_correction_type multi-scan
_exptl_absorpt_process_details 'SHELXTL  Ver. 5.10  DOS/WIN95/NT'
_exptl_crystal_colour white
_exptl_crystal_density_diffrn 1.404
_exptl_crystal_description Prism
_exptl_crystal_F_000 616
_exptl_crystal_size_max 0.25
_exptl_crystal_size_mid 0.18
_exptl_crystal_size_min 0.13
_refine_diff_density_max 0.349
_refine_diff_density_min -0.373
_refine_diff_density_rms 0.155
_refine_ls_extinction_method none
_refine_ls_goodness_of_fit_ref 1.066
_refine_ls_hydrogen_treatment constr
_refine_ls_matrix_type full
_refine_ls_number_parameters 199
_refine_ls_number_reflns 3253
_refine_ls_number_restraints 0
_refine_ls_restrained_S_all 1.066
_refine_ls_R_factor_all 0.0907
_refine_ls_R_factor_gt 0.0493
_refine_ls_shift/su_max 0.006
_refine_ls_shift/su_mean 0.001
_refine_ls_structure_factor_coef Fsqd
_refine_ls_weighting_details 'calc w=1/[\s^2^(Fo^2^)+(0.0755P)^2^+0.1512P] where P=(Fo^2^+2Fc^2^)/3'
_refine_ls_weighting_scheme calc
_refine_ls_wR_factor_gt 0.1166
_refine_ls_wR_factor_ref 0.1525
_reflns_number_gt 1990
_reflns_number_total 3253
_reflns_threshold_expression >2sigma(I)
_cod_data_source_file jo102167g_si_002.cif
_cod_data_source_block w1
_cod_original_cell_volume 1424.6(5)
_cod_database_code 4026229

loop_
_symmetry_equiv_pos_as_xyz
'x, y, z'
'-x, y+1/2, -z+1/2'
'-x, -y, -z'
'x, -y-1/2, z-1/2'

loop_
_atom_site_label
_atom_site_type_symbol
_atom_site_fract_x
_atom_site_fract_y
_atom_site_fract_z
_atom_site_U_iso_or_equiv
_atom_site_adp_type
_atom_site_occupancy
_atom_site_symmetry_multiplicity
_atom_site_calc_flag
_atom_site_refinement_flags
C8 C 0.2278(3) 0.43146(7) 0.9331(2) 0.0330(4) Uani 1 1 d .
C18 C 0.2608(3) 0.46217(7) 1.2037(2) 0.0380(4) Uani 1 1 d .
C15 C 0.2534(3) 0.52893(7) 0.9758(2) 0.0360(4) Uani 1 1 d .
N1 N 0.2029(2) 0.39454(6) 0.81284(17) 0.0383(4) Uani 1 1 d .
N2 N 0.2327(2) 0.48355(6) 0.87457(17) 0.0366(4) Uani 1 1 d .
O1 O 0.1621(3) 0.30684(6) 0.71779(17) 0.0625(5) Uani 1 1 d .
C9 C 0.2413(3) 0.41696(7) 1.0900(2) 0.0325(4) Uani 1 1 d .
C6 C 0.2025(3) 0.32144(7) 0.9972(2) 0.0411(5) Uani 1 1 d .
H6A H 0.1950 0.2837 1.0197 0.049 Uiso 1 1 calc R
C5 C 0.2269(3) 0.35776(7) 1.1206(2) 0.0354(4) Uani 1 1 d .
C10 C 0.2692(3) 0.51908(7) 1.1374(2) 0.0368(4) Uani 1 1 d .
O2 O 0.2685(3) 0.45617(6) 1.34743(17) 0.0634(5) Uani 1 1 d .
C16 C 0.2083(3) 0.48371(8) 0.7008(2) 0.0461(5) Uani 1 1 d .
H16A H 0.3203 0.4998 0.6675 0.055 Uiso 1 1 calc R
H16B H 0.0933 0.5043 0.6521 0.055 Uiso 1 1 calc R
C7 C 0.1877(3) 0.33736(8) 0.8343(2) 0.0426(5) Uani 1 1 d .
C17 C 0.1881(4) 0.42171(8) 0.6586(2) 0.0472(5) Uani 1 1 d .
H17A H 0.0640 0.4140 0.5903 0.057 Uiso 1 1 calc R
H17B H 0.2910 0.4095 0.6062 0.057 Uiso 1 1 calc R
C4 C 0.2371(3) 0.33581(7) 1.2857(2) 0.0411(5) Uani 1 1 d .
H4A H 0.1775 0.2992 1.2791 0.049 Uiso 1 1 calc R
H4B H 0.1624 0.3601 1.3410 0.049 Uiso 1 1 calc R
C11 C 0.2910(3) 0.56500(8) 1.2399(3) 0.0468(5) Uani 1 1 d .
H11A H 0.3029 0.5593 1.3483 0.056 Uiso 1 1 calc R
C13 C 0.2788(3) 0.62712(8) 1.0220(3) 0.0538(6) Uani 1 1 d .
H13A H 0.2814 0.6633 0.9839 0.065 Uiso 1 1 calc R
C3 C 0.4422(3) 0.33137(8) 1.3825(2) 0.0471(5) Uani 1 1 d .
H3A H 0.5055 0.3672 1.3813 0.056 Uiso 1 1 calc R
H3B H 0.4352 0.3231 1.4916 0.056 Uiso 1 1 calc R
C2 C 0.5653(4) 0.28745(9) 1.3236(3) 0.0540(6) Uani 1 1 d .
H2A H 0.5061 0.2513 1.3306 0.065 Uiso 1 1 calc R
H2B H 0.5666 0.2945 1.2128 0.065 Uiso 1 1 calc R
C14 C 0.2585(3) 0.58324(7) 0.9176(3) 0.0455(5) Uani 1 1 d .
H14A H 0.2484 0.5895 0.8096 0.055 Uiso 1 1 calc R
C12 C 0.2952(4) 0.61822(8) 1.1827(3) 0.0541(6) Uani 1 1 d .
H12A H 0.3092 0.6483 1.2521 0.065 Uiso 1 1 calc R
C1 C 0.7705(4) 0.28564(11) 1.4145(4) 0.0751(8) Uani 1 1 d .
H1A H 0.8411 0.2576 1.3701 0.113 Uiso 1 1 calc R
H1B H 0.7710 0.2770 1.5235 0.113 Uiso 1 1 calc R
H1C H 0.8305 0.3212 1.4079 0.113 Uiso 1 1 calc R

loop_
_atom_site_aniso_label
_atom_site_aniso_U_11
_atom_site_aniso_U_22
_atom_site_aniso_U_33
_atom_site_aniso_U_23
_atom_site_aniso_U_13
_atom_site_aniso_U_12
C8 0.0335(11) 0.0350(9) 0.0308(10) 0.0001(6) 0.0075(7) 0.0032(7)
C18 0.0449(12) 0.0392(10) 0.0315(10) 0.0004(7) 0.0111(8) 0.0013(8)
C15 0.0331(11) 0.0362(9) 0.0395(10) 0.0016(7) 0.0089(8) 0.0013(7)
N1 0.0476(11) 0.0397(8) 0.0269(8) -0.0013(6) 0.0057(7) 0.0053(7)
N2 0.0453(10) 0.0357(8) 0.0296(8) 0.0042(5) 0.0091(7) 0.0027(6)
O1 0.0898(14) 0.0480(8) 0.0444(9) -0.0134(6) -0.0003(8) 0.0067(8)
C9 0.0350(11) 0.0340(9) 0.0288(9) 0.0007(6) 0.0069(7) 0.0003(7)
C6 0.0440(12) 0.0332(9) 0.0437(11) -0.0008(7) 0.0032(9) 0.0013(8)
C5 0.0339(11) 0.0358(9) 0.0366(10) 0.0016(7) 0.0070(8) 0.0018(7)
C10 0.0370(11) 0.0376(9) 0.0370(10) -0.0013(7) 0.0104(8) -0.0002(7)
O2 0.1148(16) 0.0456(8) 0.0322(8) -0.0010(6) 0.0201(9) -0.0005(8)
C16 0.0570(15) 0.0524(12) 0.0290(10) 0.0071(8) 0.0087(9) 0.0071(9)
C7 0.0457(13) 0.0395(10) 0.0401(11) -0.0076(8) 0.0025(9) 0.0045(8)
C17 0.0582(15) 0.0527(12) 0.0302(10) 0.0013(8) 0.0076(10) 0.0049(9)
C4 0.0483(13) 0.0370(9) 0.0401(11) 0.0057(7) 0.0140(9) 0.0011(8)
C11 0.0505(14) 0.0444(11) 0.0467(12) -0.0071(8) 0.0123(10) -0.0002(9)
C13 0.0550(15) 0.0361(10) 0.0724(16) 0.0043(9) 0.0177(12) -0.0030(9)
C3 0.0598(15) 0.0429(10) 0.0370(11) 0.0045(8) 0.0057(9) 0.0005(9)
C2 0.0519(15) 0.0576(12) 0.0518(13) 0.0051(9) 0.0086(11) 0.0065(10)
C14 0.0484(14) 0.0391(10) 0.0510(12) 0.0088(8) 0.0146(10) 0.0015(8)
C12 0.0586(16) 0.0371(11) 0.0677(15) -0.0093(9) 0.0152(11) -0.0025(9)
C1 0.0521(18) 0.0726(16) 0.095(2) 0.0080(14) 0.0017(15) 0.0060(12)

loop_
_atom_type_symbol
_atom_type_description
_atom_type_scat_dispersion_real
_atom_type_scat_dispersion_imag
_atom_type_scat_source
C C 0.0033 0.0016 'International Tables Vol C Tables 4.2.6.8 and 6.1.1.4'
H H 0.0000 0.0000 'International Tables Vol C Tables 4.2.6.8 and 6.1.1.4'
N N 0.0061 0.0033 'International Tables Vol C Tables 4.2.6.8 and 6.1.1.4'
O O 0.0106 0.0060 'International Tables Vol C Tables 4.2.6.8 and 6.1.1.4'

loop_
_geom_angle_atom_site_label_1
_geom_angle_atom_site_label_2
_geom_angle_atom_site_label_3
_geom_angle
N1 C8 N2 109.36(15)
N1 C8 C9 123.98(15)
N2 C8 C9 126.64(16)
O2 C18 C9 124.59(16)
O2 C18 C10 119.58(16)
C9 C18 C10 115.82(15)
N2 C15 C10 118.16(15)
N2 C15 C14 121.04(17)
C10 C15 C14 120.81(17)
C8 N1 C7 123.28(15)
C8 N1 C17 112.22(15)
C7 N1 C17 124.48(15)
C8 N2 C15 120.09(15)
C8 N2 C16 112.02(14)
C15 N2 C16 127.86(14)
C8 C9 C18 116.76(15)
C8 C9 C5 115.51(15)
C18 C9 C5 127.68(16)
C5 C6 C7 124.42(16)
C5 C6 H6A 117.8
C7 C6 H6A 117.8
C6 C5 C9 119.29(16)
C6 C5 C4 119.24(16)
C9 C5 C4 121.47(15)
C15 C10 C11 118.14(17)
C15 C10 C18 122.50(16)
C11 C10 C18 119.35(17)
N2 C16 C17 103.00(14)
N2 C16 H16A 111.2
C17 C16 H16A 111.2
N2 C16 H16B 111.2
C17 C16 H16B 111.2
H16A C16 H16B 109.1
O1 C7 N1 118.94(18)
O1 C7 C6 127.54(18)
N1 C7 C6 113.52(15)
N1 C17 C16 103.40(15)
N1 C17 H17A 111.1
C16 C17 H17A 111.1
N1 C17 H17B 111.1
C16 C17 H17B 111.1
H17A C17 H17B 109.0
C5 C4 C3 113.93(17)
C5 C4 H4A 108.8
C3 C4 H4A 108.8
C5 C4 H4B 108.8
C3 C4 H4B 108.8
H4A C4 H4B 107.7
C12 C11 C10 121.0(2)
C12 C11 H11A 119.5
C10 C11 H11A 119.5
C14 C13 C12 120.89(18)
C14 C13 H13A 119.6
C12 C13 H13A 119.6
C2 C3 C4 114.20(17)
C2 C3 H3A 108.7
C4 C3 H3A 108.7
C2 C3 H3B 108.7
C4 C3 H3B 108.7
H3A C3 H3B 107.6
C1 C2 C3 113.7(2)
C1 C2 H2A 108.8
C3 C2 H2A 108.8
C1 C2 H2B 108.8
C3 C2 H2B 108.8
H2A C2 H2B 107.7
C13 C14 C15 119.19(19)
C13 C14 H14A 120.4
C15 C14 H14A 120.4
C11 C12 C13 119.98(19)
C11 C12 H12A 120.0
C13 C12 H12A 120.0
C2 C1 H1A 109.5
C2 C1 H1B 109.5
H1A C1 H1B 109.5
C2 C1 H1C 109.5
H1A C1 H1C 109.5
H1B C1 H1C 109.5

loop_
_geom_bond_atom_site_label_1
_geom_bond_atom_site_label_2
_geom_bond_distance
C8 N1 1.348(2)
C8 N2 1.351(2)
C8 C9 1.378(2)
C18 O2 1.235(2)
C18 C9 1.449(2)
C18 C10 1.486(2)
C15 N2 1.384(2)
C15 C10 1.393(3)
C15 C14 1.399(2)
N1 C7 1.392(3)
N1 C17 1.463(2)
N2 C16 1.470(2)
O1 C7 1.226(2)
C9 C5 1.452(2)
C6 C5 1.358(2)
C6 C7 1.436(3)
C6 H6A 0.9300
C5 C4 1.503(2)
C10 C11 1.401(3)
C16 C17 1.532(3)
C16 H16A 0.9700
C16 H16B 0.9700
C17 H17A 0.9700
C17 H17B 0.9700
C4 C3 1.522(3)
C4 H4A 0.9700
C4 H4B 0.9700
C11 C12 1.371(3)
C11 H11A 0.9300
C13 C14 1.373(3)
C13 C12 1.380(3)
C13 H13A 0.9300
C3 C2 1.513(3)
C3 H3A 0.9700
C3 H3B 0.9700
C2 C1 1.501(3)
C2 H2A 0.9700
C2 H2B 0.9700
C14 H14A 0.9300
C12 H12A 0.9300
C1 H1A 0.9600
C1 H1B 0.9600
C1 H1C 0.9600

loop_
_cod_related_entry_id
_cod_related_entry_database
_cod_related_entry_code
1 ChemSpider 30659366
